data_1576946
loop_
_publ_author_name
'Bacho, Muhamad Zulfaqar'
'Wu, Shiwei'
'Muramatsu, Takuya'
'Nagababu, Chavakula'
'Harano, Daiki'
'Ochiai, Seishu'
'Shibata, Norio'

_publ_section_title
;
 Bidirectional skeletal remodelling of SF<sub>5</sub>-nitrobenzenes into
 azepine, bicyclic, and benzimidazole frameworks.
;
_journal_issue 21
_journal_name_full 'Chemical science'
_journal_page_first 10434
_journal_page_last 10440
_journal_paper_doi 10.1039/d6sc01441k
_journal_volume 17
_journal_year 2026
_chemical_formula_moiety 'C15 H15 F5 N2 S'
_chemical_formula_sum 'C15 H15 F5 N2 S'
_chemical_formula_weight 350.35
_space_group_crystal_system orthorhombic
_space_group_IT_number 60
_space_group_name_Hall '-P 2n 2ab'
_space_group_name_H-M_alt 'P b c n'
_atom_sites_solution_hydrogens geom
_atom_sites_solution_primary dual
_audit_creation_date 2025-11-07
_audit_creation_method
;
Olex2 1.3
(compiled 2020.11.12 svn.r5f609507 for OlexSys, GUI svn.r6408)
;
_audit_update_record
;
2025-11-10 deposited with the CCDC.	2026-03-20 downloaded from the CCDC.
;
_cell_angle_alpha 90
_cell_angle_beta 90
_cell_angle_gamma 90
_cell_formula_units_Z 8
_cell_length_a 28.614(3)
_cell_length_b 8.9784(10)
_cell_length_c 11.6868(13)
_cell_measurement_reflns_used 12290
_cell_measurement_temperature 173(2)
_cell_measurement_theta_max 27.47
_cell_measurement_theta_min 1.88
_cell_volume 3002.4(6)
_computing_cell_refinement 'RAPID AUTO'
_computing_data_collection 'RAPID AUTO (Rigaku, 2000)'
_computing_data_reduction 'RAPID AUTO'
_computing_molecular_graphics 'Olex2 1.3 (Dolomanov et al., 2009)'
_computing_publication_material 'Olex2 1.3 (Dolomanov et al., 2009)'
_computing_structure_refinement 'SHELXL 2019/3 (Sheldrick, 2015)'
_computing_structure_solution 'SHELXT 2018/2 (Sheldrick, 2018)'
_diffrn_ambient_temperature 173.15
_diffrn_measured_fraction_theta_full 0.981
_diffrn_measured_fraction_theta_max 0.985
_diffrn_measurement_device_type 'Rigaku R-AXIS RAPID'
_diffrn_measurement_method \w
_diffrn_radiation_type MoK\a
_diffrn_radiation_wavelength 0.71075
_diffrn_reflns_av_R_equivalents 0.1431
_diffrn_reflns_av_unetI/netI 0.0859
_diffrn_reflns_Laue_measured_fraction_full 0.981
_diffrn_reflns_Laue_measured_fraction_max 0.985
_diffrn_reflns_limit_h_max 36
_diffrn_reflns_limit_h_min -33
_diffrn_reflns_limit_k_max 11
_diffrn_reflns_limit_k_min -11
_diffrn_reflns_limit_l_max 14
_diffrn_reflns_limit_l_min -14
_diffrn_reflns_number 24268
_diffrn_reflns_point_group_measured_fraction_full 0.981
_diffrn_reflns_point_group_measured_fraction_max 0.985
_diffrn_reflns_theta_full 25.242
_diffrn_reflns_theta_max 27.103
_diffrn_reflns_theta_min 2.378
_exptl_absorpt_coefficient_mu 0.269
_exptl_absorpt_correction_type none
_exptl_crystal_colour colourless
_exptl_crystal_colour_primary colourless
_exptl_crystal_density_diffrn 1.550
_exptl_crystal_description chip
_exptl_crystal_F_000 1440
_exptl_crystal_size_max 0.2
_exptl_crystal_size_mid 0.2
_exptl_crystal_size_min 0.1
_refine_diff_density_max 0.370
_refine_diff_density_min -0.688
_refine_diff_density_rms 0.082
_refine_ls_extinction_coef 0.006(2)
_refine_ls_extinction_expression Fc^*^=kFc[1+0.001xFc^2^\l^3^/sin(2\q)]^-1/4^
_refine_ls_extinction_method 'SHELXL-2019/2 (Sheldrick 2019)'
_refine_ls_goodness_of_fit_ref 1.094
_refine_ls_hydrogen_treatment constr
_refine_ls_matrix_type full
_refine_ls_number_parameters 209
_refine_ls_number_reflns 3270
_refine_ls_number_restraints 6
_refine_ls_restrained_S_all 1.094
_refine_ls_R_factor_all 0.1295
_refine_ls_R_factor_gt 0.0820
_refine_ls_shift/su_max 0.000
_refine_ls_shift/su_mean 0.000
_refine_ls_structure_factor_coef Fsqd
_refine_ls_weighting_details 'w=1/[\s^2^(Fo^2^)+(0.1672P)^2^+0.5502P] where P=(Fo^2^+2Fc^2^)/3'
_refine_ls_weighting_scheme calc
_refine_ls_wR_factor_gt 0.2374
_refine_ls_wR_factor_ref 0.3160
_reflns_Friedel_coverage 0.000
_reflns_number_gt 1871
_reflns_number_total 3270
_reflns_threshold_expression 'I > 2\s(I)'
_cod_data_source_file d6sc01441k2.cif
_cod_data_source_block shelxl
_cod_depositor_comments 'Adding full bibliography for 1576946.cif.'
_cod_database_code 1576946
_shelx_shelxl_version_number 2019/3
_shelx_space_group_comment
;
The symmetry employed for this shelxl refinement is uniquely defined
by the following loop, which should always be used as a source of
symmetry information in preference to the above space-group names.
They are only intended as comments.
;
_shelx_estimated_absorpt_t_max 0.974
_shelx_estimated_absorpt_t_min 0.948
_olex2_refinement_description
;
1. Fixed Uiso
 At 1.2 times of:
  All C(H) groups, All C(H,H) groups
2. Uiso/Uaniso restraints and constraints
Uanis(C1) \\sim Ueq: with sigma of 0.01 and sigma for terminal atoms of 0.02
3.a Secondary CH2 refined with riding coordinates:
 C9(H9A,H9B), C11(H11A,H11B), C2(H2A,H2B), C1(H1A,H1B)
3.b Aromatic/amide H refined with riding coordinates:
 C12(H12), C15(H15), C14(H14), C7(H7), C4(H4), C6(H6), C5(H5)
;
_olex2_submission_special_instructions 'No special instructions were received'

loop_
_space_group_symop_operation_xyz
'x, y, z'
'-x+1/2, -y+1/2, z+1/2'
'-x, y, -z+1/2'
'x+1/2, -y+1/2, -z'
'-x, -y, -z'
'x-1/2, y-1/2, -z-1/2'
'x, -y, z-1/2'
'-x-1/2, y-1/2, z'

loop_
_atom_site_label
_atom_site_type_symbol
_atom_site_fract_x
_atom_site_fract_y
_atom_site_fract_z
_atom_site_U_iso_or_equiv
_atom_site_adp_type
_atom_site_occupancy
_atom_site_site_symmetry_order
_atom_site_calc_flag
_atom_site_refinement_flags_posn
_atom_site_refinement_flags_adp
_atom_site_refinement_flags_occupancy
_atom_site_disorder_assembly
_atom_site_disorder_group
S1 S 0.43770(5) 0.84906(13) 0.61347(9) 0.0613(5) Uani 1 1 d . . . . .
F1 F 0.45278(11) 0.7384(3) 0.7114(2) 0.0736(9) Uani 1 1 d . . . . .
F4 F 0.49107(10) 0.8929(3) 0.5941(2) 0.0697(8) Uani 1 1 d . . . . .
F2 F 0.38318(10) 0.8159(3) 0.6407(2) 0.0759(9) Uani 1 1 d . . . . .
F3 F 0.42222(12) 0.9737(3) 0.5262(2) 0.0752(9) Uani 1 1 d . . . . .
F5 F 0.43569(12) 0.9743(3) 0.7090(2) 0.0827(10) Uani 1 1 d . . . . .
N1 N 0.35740(14) 0.4006(4) 0.3609(3) 0.0593(10) Uani 1 1 d . . . . .
N2 N 0.40397(14) 0.5811(4) 0.2841(3) 0.0556(10) Uani 1 1 d . . . . .
C13 C 0.44065(13) 0.7076(5) 0.5037(3) 0.0472(9) Uani 1 1 d . . . . .
C10 C 0.39784(18) 0.4768(5) 0.3596(3) 0.0562(12) Uani 1 1 d . . . . .
C12 C 0.43018(17) 0.5680(5) 0.5326(3) 0.0595(12) Uani 1 1 d . . . . .
H12 H 0.419104 0.545578 0.607324 0.071 Uiso 1 1 calc R U . . .
C15 C 0.43694(16) 0.6886(5) 0.2960(4) 0.0594(12) Uani 1 1 d . . . . .
H15 H 0.450322 0.722934 0.226459 0.071 Uiso 1 1 calc R U . . .
C14 C 0.45370(17) 0.7544(5) 0.3918(3) 0.0586(12) Uani 1 1 d . . . . .
H14 H 0.474997 0.834945 0.383995 0.070 Uiso 1 1 calc R U . . .
C9 C 0.31933(18) 0.4433(5) 0.2838(4) 0.0660(13) Uani 1 1 d . . . . .
H9A H 0.324687 0.396896 0.208121 0.079 Uiso 1 1 calc R U . . .
H9B H 0.319837 0.552712 0.273370 0.079 Uiso 1 1 calc R U . . .
C8 C 0.27197(19) 0.3978(5) 0.3269(4) 0.0667(13) Uani 1 1 d . . . . .
C11 C 0.43608(18) 0.4478(5) 0.4464(4) 0.0611(13) Uani 1 1 d . . . . .
H11A H 0.432268 0.348431 0.481930 0.073 Uiso 1 1 calc R U . . .
H11B H 0.467302 0.453273 0.410089 0.073 Uiso 1 1 calc R U . . .
C3 C 0.26676(18) 0.3154(6) 0.4230(4) 0.0691(14) Uani 1 1 d . . . . .
C2 C 0.3067(2) 0.2606(7) 0.4889(4) 0.0857(17) Uani 1 1 d . . . . .
H2A H 0.299790 0.159556 0.518208 0.103 Uiso 1 1 calc R U . . .
H2B H 0.312129 0.326784 0.555363 0.103 Uiso 1 1 calc R U . . .
C1 C 0.34981(19) 0.2556(6) 0.4166(4) 0.0702(14) Uani 1 1 d . U . . .
H1A H 0.377144 0.230553 0.464814 0.084 Uiso 1 1 calc R U . . .
H1B H 0.346482 0.177150 0.357560 0.084 Uiso 1 1 calc R U . . .
C7 C 0.2366(2) 0.4406(6) 0.2610(5) 0.0783(16) Uani 1 1 d . . . . .
H7 H 0.242083 0.495431 0.192810 0.094 Uiso 1 1 calc R U . . .
C4 C 0.2211(3) 0.2785(7) 0.4583(5) 0.0921(18) Uani 1 1 d . . . . .
H4 H 0.216283 0.223080 0.526512 0.111 Uiso 1 1 calc R U . . .
C6 C 0.1908(2) 0.4030(7) 0.2942(6) 0.0845(17) Uani 1 1 d . . . . .
H6 H 0.165089 0.432933 0.248118 0.101 Uiso 1 1 calc R U . . .
C5 C 0.1830(2) 0.3237(7) 0.3925(6) 0.093(2) Uani 1 1 d . . . . .
H5 H 0.152034 0.299864 0.415490 0.112 Uiso 1 1 calc R U . . .

loop_
_atom_site_aniso_label
_atom_site_aniso_U_11
_atom_site_aniso_U_22
_atom_site_aniso_U_33
_atom_site_aniso_U_23
_atom_site_aniso_U_13
_atom_site_aniso_U_12
S1 0.0942(11) 0.0497(8) 0.0401(7) -0.0046(4) -0.0047(5) -0.0068(6)
F1 0.119(2) 0.0639(17) 0.0381(14) 0.0025(12) -0.0146(13) -0.0130(16)
F4 0.086(2) 0.0630(17) 0.0598(17) 0.0018(13) -0.0087(13) -0.0216(14)
F2 0.082(2) 0.084(2) 0.0613(17) -0.0203(15) 0.0114(14) -0.0071(15)
F3 0.120(2) 0.0489(16) 0.0570(17) -0.0015(12) -0.0112(15) 0.0107(15)
F5 0.127(3) 0.0654(19) 0.0559(18) -0.0212(14) -0.0025(15) -0.0048(16)
N1 0.088(3) 0.045(2) 0.045(2) 0.0002(16) -0.0040(18) -0.0035(19)
N2 0.081(3) 0.052(2) 0.0340(18) -0.0035(16) 0.0023(16) -0.0032(19)
C13 0.053(2) 0.048(2) 0.040(2) -0.0021(18) 0.0019(17) -0.0032(18)
C10 0.086(3) 0.044(2) 0.038(2) -0.0078(18) 0.000(2) -0.005(2)
C12 0.095(3) 0.048(2) 0.035(2) 0.0028(18) -0.008(2) -0.002(2)
C15 0.080(3) 0.055(3) 0.043(2) 0.003(2) 0.004(2) -0.007(2)
C14 0.082(3) 0.052(3) 0.041(2) -0.0003(19) 0.001(2) -0.010(2)
C9 0.102(4) 0.054(3) 0.042(2) 0.000(2) -0.001(2) -0.006(3)
C8 0.099(4) 0.055(3) 0.046(3) -0.014(2) 0.000(2) -0.013(3)
C11 0.095(4) 0.043(2) 0.045(2) 0.0001(19) -0.002(2) 0.004(2)
C3 0.084(4) 0.069(3) 0.054(3) -0.010(2) 0.008(3) -0.012(3)
C2 0.129(5) 0.079(4) 0.050(3) 0.010(3) 0.007(3) -0.015(3)
C1 0.094(4) 0.054(3) 0.062(3) 0.009(2) -0.008(3) -0.008(2)
C7 0.098(5) 0.069(3) 0.068(3) -0.017(3) 0.002(3) -0.011(3)
C4 0.122(5) 0.085(4) 0.070(4) -0.017(3) 0.024(3) -0.012(4)
C6 0.074(4) 0.078(4) 0.101(4) -0.034(4) -0.009(3) 0.006(3)
C5 0.088(4) 0.086(5) 0.107(5) -0.040(4) 0.016(4) -0.017(3)

loop_
_atom_type_symbol
_atom_type_description
_atom_type_scat_dispersion_real
_atom_type_scat_dispersion_imag
_atom_type_scat_source
C C 0.0033 0.0016 'International Tables Vol C Tables 4.2.6.8 and 6.1.1.4'
H H 0.0000 0.0000 'International Tables Vol C Tables 4.2.6.8 and 6.1.1.4'
F F 0.0171 0.0103 'International Tables Vol C Tables 4.2.6.8 and 6.1.1.4'
N N 0.0061 0.0033 'International Tables Vol C Tables 4.2.6.8 and 6.1.1.4'
S S 0.1246 0.1234 'International Tables Vol C Tables 4.2.6.8 and 6.1.1.4'

loop_
_geom_angle_atom_site_label_1
_geom_angle_atom_site_label_2
_geom_angle_atom_site_label_3
_geom_angle
_geom_angle_site_symmetry_1
_geom_angle_site_symmetry_3
_geom_angle_publ_flag
F1 S1 F4 89.79(16) . . ?
F1 S1 F2 90.30(17) . . ?
F1 S1 F3 173.55(15) . . ?
F1 S1 F5 86.91(15) . . ?
F1 S1 C13 93.42(17) . . ?
F4 S1 F2 175.22(15) . . ?
F4 S1 C13 91.61(16) . . ?
F2 S1 C13 93.16(16) . . ?
F3 S1 F4 90.14(17) . . ?
F3 S1 F2 89.24(18) . . ?
F3 S1 F5 86.64(16) . . ?
F3 S1 C13 93.03(17) . . ?
F5 S1 F4 87.68(16) . . ?
F5 S1 F2 87.55(17) . . ?
F5 S1 C13 179.2(2) . . ?
C10 N1 C9 120.0(4) . . ?
C10 N1 C1 125.6(4) . . ?
C9 N1 C1 113.2(4) . . ?
C10 N2 C15 122.5(4) . . ?
C12 C13 S1 118.1(3) . . ?
C12 C13 C14 124.7(4) . . ?
C14 C13 S1 117.2(3) . . ?
N1 C10 C11 121.8(4) . . ?
N2 C10 N1 119.4(4) . . ?
N2 C10 C11 118.8(4) . . ?
C13 C12 H12 120.5 . . ?
C13 C12 C11 119.0(4) . . ?
C11 C12 H12 120.5 . . ?
N2 C15 H15 115.0 . . ?
C14 C15 N2 129.9(4) . . ?
C14 C15 H15 115.0 . . ?
C13 C14 H14 118.7 . . ?
C15 C14 C13 122.6(4) . . ?
C15 C14 H14 118.7 . . ?
N1 C9 H9A 108.9 . . ?
N1 C9 H9B 108.9 . . ?
N1 C9 C8 113.2(4) . . ?
H9A C9 H9B 107.8 . . ?
C8 C9 H9A 108.9 . . ?
C8 C9 H9B 108.9 . . ?
C3 C8 C9 121.8(5) . . ?
C7 C8 C9 114.5(5) . . ?
C7 C8 C3 123.7(5) . . ?
C10 C11 H11A 110.9 . . ?
C10 C11 H11B 110.9 . . ?
C12 C11 C10 104.3(4) . . ?
C12 C11 H11A 110.9 . . ?
C12 C11 H11B 110.9 . . ?
H11A C11 H11B 108.9 . . ?
C8 C3 C2 122.3(5) . . ?
C8 C3 C4 118.2(5) . . ?
C4 C3 C2 119.4(5) . . ?
C3 C2 H2A 109.5 . . ?
C3 C2 H2B 109.5 . . ?
C3 C2 C1 110.9(4) . . ?
H2A C2 H2B 108.0 . . ?
C1 C2 H2A 109.5 . . ?
C1 C2 H2B 109.5 . . ?
N1 C1 C2 110.1(4) . . ?
N1 C1 H1A 109.6 . . ?
N1 C1 H1B 109.6 . . ?
C2 C1 H1A 109.6 . . ?
C2 C1 H1B 109.6 . . ?
H1A C1 H1B 108.1 . . ?
C8 C7 H7 120.6 . . ?
C8 C7 C6 118.7(6) . . ?
C6 C7 H7 120.6 . . ?
C3 C4 H4 120.2 . . ?
C5 C4 C3 119.7(6) . . ?
C5 C4 H4 120.2 . . ?
C7 C6 H6 119.8 . . ?
C5 C6 C7 120.5(6) . . ?
C5 C6 H6 119.8 . . ?
C4 C5 H5 120.4 . . ?
C6 C5 C4 119.1(6) . . ?
C6 C5 H5 120.4 . . ?

loop_
_geom_bond_atom_site_label_1
_geom_bond_atom_site_label_2
_geom_bond_distance
_geom_bond_site_symmetry_2
_geom_bond_publ_flag
S1 F1 1.575(3) . ?
S1 F4 1.593(3) . ?
S1 F2 1.620(3) . ?
S1 F3 1.577(3) . ?
S1 F5 1.585(3) . ?
S1 C13 1.807(4) . ?
N1 C10 1.344(6) . ?
N1 C9 1.464(6) . ?
N1 C1 1.472(6) . ?
N2 C10 1.298(5) . ?
N2 C15 1.357(5) . ?
C13 C12 1.333(6) . ?
C13 C14 1.424(5) . ?
C10 C11 1.515(6) . ?
C12 H12 0.9500 . ?
C12 C11 1.487(6) . ?
C15 H15 0.9500 . ?
C15 C14 1.353(6) . ?
C14 H14 0.9500 . ?
C9 H9A 0.9900 . ?
C9 H9B 0.9900 . ?
C9 C8 1.502(7) . ?
C8 C3 1.353(7) . ?
C8 C7 1.329(7) . ?
C11 H11A 0.9900 . ?
C11 H11B 0.9900 . ?
C3 C2 1.464(8) . ?
C3 C4 1.410(8) . ?
C2 H2A 0.9900 . ?
C2 H2B 0.9900 . ?
C2 C1 1.496(8) . ?
C1 H1A 0.9900 . ?
C1 H1B 0.9900 . ?
C7 H7 0.9500 . ?
C7 C6 1.408(7) . ?
C4 H4 0.9500 . ?
C4 C5 1.395(9) . ?
C6 H6 0.9500 . ?
C6 C5 1.369(9) . ?
C5 H5 0.9500 . ?

loop_
_geom_torsion_atom_site_label_1
_geom_torsion_atom_site_label_2
_geom_torsion_atom_site_label_3
_geom_torsion_atom_site_label_4
_geom_torsion
_geom_torsion_site_symmetry_1
_geom_torsion_site_symmetry_2
_geom_torsion_site_symmetry_3
_geom_torsion_site_symmetry_4
_geom_torsion_publ_flag
S1 C13 C12 C11 -175.1(3) . . . . ?
S1 C13 C14 C15 -147.4(4) . . . . ?
F1 S1 C13 C12 32.4(4) . . . . ?
F1 S1 C13 C14 -148.2(3) . . . . ?
F4 S1 C13 C12 122.2(4) . . . . ?
F4 S1 C13 C14 -58.3(3) . . . . ?
F2 S1 C13 C12 -58.1(4) . . . . ?
F2 S1 C13 C14 121.3(3) . . . . ?
F3 S1 C13 C12 -147.5(4) . . . . ?
F3 S1 C13 C14 31.9(4) . . . . ?
N1 C10 C11 C12 -99.3(5) . . . . ?
N1 C9 C8 C3 -4.9(6) . . . . ?
N1 C9 C8 C7 177.3(4) . . . . ?
N2 C10 C11 C12 78.7(5) . . . . ?
N2 C15 C14 C13 5.7(9) . . . . ?
C13 C12 C11 C10 -70.0(5) . . . . ?
C10 N1 C9 C8 -155.1(4) . . . . ?
C10 N1 C1 C2 131.0(5) . . . . ?
C10 N2 C15 C14 -32.8(8) . . . . ?
C12 C13 C14 C15 32.1(8) . . . . ?
C15 N2 C10 N1 161.2(4) . . . . ?
C15 N2 C10 C11 -16.9(6) . . . . ?
C14 C13 C12 C11 5.5(7) . . . . ?
C9 N1 C10 N2 -4.8(6) . . . . ?
C9 N1 C10 C11 173.2(4) . . . . ?
C9 N1 C1 C2 -61.7(5) . . . . ?
C9 C8 C3 C2 -2.3(8) . . . . ?
C9 C8 C3 C4 179.4(5) . . . . ?
C9 C8 C7 C6 180.0(4) . . . . ?
C8 C3 C2 C1 -21.6(7) . . . . ?
C8 C3 C4 C5 1.7(8) . . . . ?
C8 C7 C6 C5 -0.1(8) . . . . ?
C3 C8 C7 C6 2.2(8) . . . . ?
C3 C2 C1 N1 52.2(6) . . . . ?
C3 C4 C5 C6 0.2(9) . . . . ?
C2 C3 C4 C5 -176.6(5) . . . . ?
C1 N1 C10 N2 161.7(4) . . . . ?
C1 N1 C10 C11 -20.3(7) . . . . ?
C1 N1 C9 C8 36.8(5) . . . . ?
C7 C8 C3 C2 175.3(5) . . . . ?
C7 C8 C3 C4 -3.0(8) . . . . ?
C7 C6 C5 C4 -1.1(9) . . . . ?
C4 C3 C2 C1 156.6(5) . . . . ?
